data_4087899
loop_
_publ_author_name
'Al-Afyouni, Malik H.'
'Krishnan, V. Mahesh'
'Arman, Hadi D.'
'Tonzetich, Zachary J.'

_publ_section_title
;
 Synthesis and Reactivity of Manganese(II) Complexes Containing
 N-Heterocyclic Carbene Ligands
;
_journal_issue 20
_journal_name_full Organometallics
_journal_page_first 5088
_journal_paper_doi 10.1021/acs.organomet.5b00684
_journal_volume 34
_journal_year 2015
_chemical_formula_moiety 'C58 H84 Mn2 N4'
_chemical_formula_sum 'C58 H84 Mn2 N4'
_chemical_formula_weight 947.17
_space_group_IT_number 14
_space_group_name_Hall '-P 2yn'
_space_group_name_H-M_alt 'P 1 21/n 1'
_symmetry_cell_setting monoclinic
_symmetry_space_group_name_Hall '-P 2yn'
_symmetry_space_group_name_H-M 'P 1 21/n 1'
_atom_sites_solution_hydrogens geom
_atom_sites_solution_primary direct
_atom_sites_solution_secondary difmap
_audit_creation_method SHELXL-97
_cell_angle_alpha 90.00
_cell_angle_beta 95.813(9)
_cell_angle_gamma 90.00
_cell_formula_units_Z 2
_cell_length_a 12.418(7)
_cell_length_b 14.287(8)
_cell_length_c 16.117(9)
_cell_measurement_reflns_used 10932
_cell_measurement_temperature 98(2)
_cell_measurement_theta_max 40.3
_cell_measurement_theta_min 1.9
_cell_volume 2845(3)
_computing_cell_refinement
;
CrystalClear-SM Expert 2.0 r5 (Rigaku, 2010)
;
_computing_data_collection
;
CrystalClear-SM Expert 2.0 r5 (Rigaku, 2010)
;
_computing_data_reduction
;
CrystalClear-SM Expert 2.0 r5 (Rigaku, 2010)
;
_computing_structure_refinement 'SHELXL-97 (Sheldrick, 1997)'
_computing_structure_solution 'SHELXS-97 (Sheldrick, 1990)'
_diffrn_ambient_temperature 98(2)
_diffrn_detector_area_resol_mean 28.5714
_diffrn_measured_fraction_theta_full 0.995
_diffrn_measured_fraction_theta_max 0.995
_diffrn_measurement_device_type
;
Saturn724 (2x2 bin mode)
;
_diffrn_measurement_method \w
_diffrn_radiation_monochromator graphite
_diffrn_radiation_source 'sealed tube'
_diffrn_radiation_type MoK\a
_diffrn_radiation_wavelength 0.71073
_diffrn_reflns_av_R_equivalents 0.1417
_diffrn_reflns_av_sigmaI/netI 0.0876
_diffrn_reflns_limit_h_max 14
_diffrn_reflns_limit_h_min -14
_diffrn_reflns_limit_k_max 16
_diffrn_reflns_limit_k_min -16
_diffrn_reflns_limit_l_max 18
_diffrn_reflns_limit_l_min -16
_diffrn_reflns_number 18632
_diffrn_reflns_reduction_process 'Lp corrections applied'
_diffrn_reflns_theta_full 24.55
_diffrn_reflns_theta_max 24.55
_diffrn_reflns_theta_min 1.91
_diffrn_standards_decay_% <1
_diffrn_standards_interval_count 0
_diffrn_standards_number 0
_exptl_absorpt_coefficient_mu 0.481
_exptl_absorpt_correction_T_max 1.000
_exptl_absorpt_correction_T_min 0.604
_exptl_absorpt_correction_type multi-scan
_exptl_absorpt_process_details 'ABSCOR (Higashi, 1995)'
_exptl_crystal_colour orange
_exptl_crystal_density_diffrn 1.106
_exptl_crystal_density_method 'not measured'
_exptl_crystal_description chip
_exptl_crystal_F_000 1020
_exptl_crystal_size_max 0.20
_exptl_crystal_size_mid 0.15
_exptl_crystal_size_min 0.10
_refine_diff_density_max 0.568
_refine_diff_density_min -0.524
_refine_diff_density_rms 0.077
_refine_ls_extinction_method none
_refine_ls_goodness_of_fit_ref 1.022
_refine_ls_hydrogen_treatment mixed
_refine_ls_matrix_type full
_refine_ls_number_parameters 298
_refine_ls_number_reflns 4734
_refine_ls_number_restraints 3
_refine_ls_restrained_S_all 1.022
_refine_ls_R_factor_all 0.0907
_refine_ls_R_factor_gt 0.0727
_refine_ls_shift/su_max 0.005
_refine_ls_shift/su_mean 0.000
_refine_ls_structure_factor_coef Fsqd
_refine_ls_weighting_details 'calc w=1/[\s^2^(Fo^2^)+(0.0100P)^2^+7.0000P] where P=(Fo^2^+2Fc^2^)/3'
_refine_ls_weighting_scheme calc
_refine_ls_wR_factor_gt 0.1467
_refine_ls_wR_factor_ref 0.1582
_reflns_number_gt 3740
_reflns_number_total 4734
_reflns_threshold_expression >2sigma(I)
_cod_data_source_file om5b00684_si_002.cif
_cod_data_source_block 8
_cod_original_sg_symbol_H-M P2(1)/n
_cod_database_code 4087899

loop_
_symmetry_equiv_pos_as_xyz
'x, y, z'
'-x+1/2, y+1/2, -z+1/2'
'-x, -y, -z'
'x-1/2, -y-1/2, z-1/2'

loop_
_atom_site_label
_atom_site_type_symbol
_atom_site_fract_x
_atom_site_fract_y
_atom_site_fract_z
_atom_site_U_iso_or_equiv
_atom_site_adp_type
_atom_site_occupancy
_atom_site_symmetry_multiplicity
_atom_site_calc_flag
_atom_site_refinement_flags
Mn1 Mn 0.06085(5) 0.50446(4) 0.07345(4) 0.03227(19) Uani 1 1 d .
N1 N 0.1816(2) 0.6903(2) 0.1525(2) 0.0304(7) Uani 1 1 d .
N2 N 0.0395(3) 0.6640(2) 0.2119(2) 0.0326(7) Uani 1 1 d .
C4 C 0.2569(3) 0.6967(3) 0.0900(2) 0.0321(9) Uani 1 1 d .
C1 C 0.0921(3) 0.6353(2) 0.1461(2) 0.0302(8) Uani 1 1 d .
C16 C -0.0655(3) 0.6297(3) 0.2301(3) 0.0335(9) Uani 1 1 d .
C5 C 0.3491(3) 0.6391(3) 0.0972(3) 0.0360(9) Uani 1 1 d .
C22 C -0.0687(3) 0.5598(3) 0.2905(2) 0.0349(9) Uani 1 1 d .
C3 C 0.0946(3) 0.7338(3) 0.2569(3) 0.0384(10) Uani 1 1 d .
H3A H 0.0736 0.7637 0.3039 0.046 Uiso 1 1 calc R
C2 C 0.1847(3) 0.7503(3) 0.2197(3) 0.0385(10) Uani 1 1 d .
H2A H 0.2386 0.7937 0.2360 0.046 Uiso 1 1 calc R
C9 C 0.2346(3) 0.7612(3) 0.0268(3) 0.0397(10) Uani 1 1 d .
C13 C 0.1338(4) 0.8211(3) 0.0195(3) 0.0466(11) Uani 1 1 d .
H13A H 0.0955 0.8083 0.0686 0.056 Uiso 1 1 calc R
C17 C -0.1586(3) 0.6684(3) 0.1874(3) 0.0388(10) Uani 1 1 d .
C10 C 0.3694(3) 0.5706(3) 0.1681(3) 0.0411(10) Uani 1 1 d .
H10A H 0.2989 0.5493 0.1830 0.049 Uiso 1 1 calc R
C26 C 0.0344(3) 0.5174(3) 0.3347(3) 0.0370(9) Uani 1 1 d .
H26A H 0.0930 0.5274 0.2993 0.044 Uiso 1 1 calc R
C21 C -0.1691(3) 0.5306(3) 0.3085(3) 0.0427(10) Uani 1 1 d .
H21A H -0.1740 0.4846 0.3487 0.051 Uiso 1 1 calc R
C19 C -0.2572(3) 0.6362(3) 0.2089(3) 0.0435(10) Uani 1 1 d .
H19A H -0.3207 0.6614 0.1826 0.052 Uiso 1 1 calc R
C20 C -0.2634(3) 0.5678(3) 0.2683(3) 0.0442(10) Uani 1 1 d .
H20A H -0.3304 0.5467 0.2815 0.053 Uiso 1 1 calc R
C28 C 0.0645(4) 0.5685(3) 0.4175(3) 0.0510(12) Uani 1 1 d .
H28A H 0.1294 0.5418 0.4451 0.076 Uiso 1 1 calc R
H28B H 0.0067 0.5621 0.4524 0.076 Uiso 1 1 calc R
H28C H 0.0761 0.6337 0.4068 0.076 Uiso 1 1 calc R
C23 C -0.1518(4) 0.7425(3) 0.1211(3) 0.0499(12) Uani 1 1 d .
H23A H -0.0863 0.7306 0.0936 0.060 Uiso 1 1 calc R
C8 C 0.3068(4) 0.7668(3) -0.0340(3) 0.0499(12) Uani 1 1 d .
H8A H 0.2932 0.8080 -0.0785 0.060 Uiso 1 1 calc R
C6 C 0.4189(4) 0.6486(3) 0.0357(3) 0.0478(11) Uani 1 1 d .
H6A H 0.4809 0.6117 0.0382 0.057 Uiso 1 1 calc R
C27 C 0.0233(4) 0.4118(3) 0.3480(3) 0.0475(11) Uani 1 1 d .
H27A H 0.0894 0.3877 0.3760 0.071 Uiso 1 1 calc R
H27B H 0.0085 0.3813 0.2950 0.071 Uiso 1 1 calc R
H27C H -0.0351 0.4001 0.3814 0.071 Uiso 1 1 calc R
C12 C 0.4330(4) 0.4846(3) 0.1456(3) 0.0543(13) Uani 1 1 d .
H12A H 0.3958 0.4546 0.0977 0.081 Uiso 1 1 calc R
H12B H 0.4393 0.4418 0.1917 0.081 Uiso 1 1 calc R
H12C H 0.5039 0.5033 0.1332 0.081 Uiso 1 1 calc R
C7 C 0.3988(4) 0.7111(3) -0.0284(3) 0.0544(12) Uani 1 1 d .
H7A H 0.4472 0.7163 -0.0686 0.065 Uiso 1 1 calc R
C11 C 0.4288(4) 0.6180(3) 0.2454(3) 0.0530(12) Uani 1 1 d .
H11A H 0.3893 0.6726 0.2594 0.079 Uiso 1 1 calc R
H11B H 0.5001 0.6360 0.2335 0.079 Uiso 1 1 calc R
H11C H 0.4340 0.5751 0.2914 0.079 Uiso 1 1 calc R
C24 C -0.2491(4) 0.7412(3) 0.0539(3) 0.0586(13) Uani 1 1 d .
H24A H -0.2549 0.6805 0.0282 0.088 Uiso 1 1 calc R
H24B H -0.2389 0.7876 0.0123 0.088 Uiso 1 1 calc R
H24C H -0.3141 0.7546 0.0791 0.088 Uiso 1 1 calc R
C15 C 0.1613(4) 0.9253(3) 0.0207(4) 0.0711(17) Uani 1 1 d .
H15A H 0.2073 0.9398 0.0705 0.107 Uiso 1 1 calc R
H15B H 0.0958 0.9613 0.0194 0.107 Uiso 1 1 calc R
H15C H 0.1980 0.9404 -0.0272 0.107 Uiso 1 1 calc R
C14 C 0.0575(5) 0.7959(4) -0.0571(4) 0.0762(17) Uani 1 1 d .
H14A H 0.0397 0.7306 -0.0554 0.114 Uiso 1 1 calc R
H14B H 0.0921 0.8088 -0.1065 0.114 Uiso 1 1 calc R
H14C H -0.0075 0.8325 -0.0577 0.114 Uiso 1 1 calc R
C25 C -0.1415(5) 0.8390(3) 0.1605(4) 0.0782(19) Uani 1 1 d .
H25A H -0.0806 0.8400 0.2023 0.117 Uiso 1 1 calc R
H25B H -0.2062 0.8534 0.1858 0.117 Uiso 1 1 calc R
H25C H -0.1311 0.8847 0.1184 0.117 Uiso 1 1 calc R
C29 C 0.1195(4) 0.5221(3) -0.0535(3) 0.0398(10) Uani 1 1 d D
C30 C 0.1455(4) 0.3976(3) 0.1463(3) 0.0429(10) Uani 1 1 d .
H30A H 0.1815 0.4247 0.1962 0.064 Uiso 1 1 calc R
H30B H 0.1981 0.3691 0.1146 0.064 Uiso 1 1 calc R
H30C H 0.0950 0.3511 0.1610 0.064 Uiso 1 1 calc R
H29B H 0.183(3) 0.483(3) -0.047(3) 0.064 Uiso 1 1 d D
H29C H 0.155(4) 0.579(2) -0.040(3) 0.064 Uiso 1 1 d D
H29A H 0.112(4) 0.535(3) -0.1102(14) 0.064 Uiso 1 1 d D

loop_
_atom_site_aniso_label
_atom_site_aniso_U_11
_atom_site_aniso_U_22
_atom_site_aniso_U_33
_atom_site_aniso_U_23
_atom_site_aniso_U_13
_atom_site_aniso_U_12
Mn1 0.0378(4) 0.0264(3) 0.0316(4) -0.0014(2) -0.0012(3) -0.0003(2)
N1 0.0301(17) 0.0257(15) 0.0350(18) 0.0014(14) 0.0021(14) 0.0000(13)
N2 0.0399(19) 0.0256(16) 0.0318(18) -0.0022(14) 0.0017(14) 0.0024(14)
C4 0.034(2) 0.0293(19) 0.033(2) -0.0066(17) 0.0022(16) -0.0064(16)
C1 0.032(2) 0.0288(19) 0.030(2) 0.0028(16) 0.0006(16) 0.0038(16)
C16 0.031(2) 0.032(2) 0.038(2) -0.0048(18) 0.0046(17) -0.0023(16)
C5 0.035(2) 0.033(2) 0.041(2) -0.0036(18) 0.0058(18) -0.0067(17)
C22 0.039(2) 0.035(2) 0.031(2) -0.0035(18) 0.0048(17) -0.0016(17)
C3 0.047(3) 0.032(2) 0.037(2) -0.0087(18) 0.0040(19) 0.0004(18)
C2 0.038(2) 0.0296(19) 0.047(3) -0.0068(19) -0.0012(19) -0.0011(17)
C9 0.043(2) 0.033(2) 0.043(2) 0.0005(19) 0.0019(19) -0.0107(18)
C13 0.046(3) 0.040(2) 0.052(3) 0.014(2) -0.003(2) -0.004(2)
C17 0.040(2) 0.036(2) 0.041(2) -0.0045(19) 0.0080(19) 0.0048(18)
C10 0.039(2) 0.036(2) 0.048(3) 0.002(2) 0.0022(19) 0.0015(18)
C26 0.041(2) 0.038(2) 0.032(2) 0.0026(18) 0.0060(18) -0.0009(18)
C21 0.045(3) 0.044(2) 0.039(2) 0.001(2) 0.0052(19) -0.001(2)
C19 0.036(2) 0.046(2) 0.048(3) -0.001(2) 0.0049(19) 0.0037(19)
C20 0.037(2) 0.050(2) 0.047(3) -0.006(2) 0.009(2) -0.006(2)
C28 0.058(3) 0.048(3) 0.045(3) 0.001(2) -0.007(2) 0.002(2)
C23 0.043(3) 0.042(2) 0.066(3) 0.010(2) 0.008(2) 0.009(2)
C8 0.064(3) 0.048(3) 0.038(3) 0.009(2) 0.006(2) -0.014(2)
C6 0.042(3) 0.046(2) 0.057(3) -0.007(2) 0.011(2) -0.001(2)
C27 0.058(3) 0.038(2) 0.046(3) 0.004(2) 0.003(2) 0.006(2)
C12 0.054(3) 0.044(3) 0.066(3) 0.001(2) 0.008(2) 0.011(2)
C7 0.060(3) 0.057(3) 0.050(3) -0.003(2) 0.024(2) -0.009(2)
C11 0.051(3) 0.056(3) 0.051(3) -0.001(2) -0.004(2) 0.007(2)
C24 0.064(3) 0.056(3) 0.055(3) 0.013(3) 0.000(2) 0.010(2)
C15 0.057(3) 0.041(3) 0.114(5) 0.017(3) 0.004(3) 0.004(2)
C14 0.067(4) 0.078(4) 0.077(4) 0.012(3) -0.025(3) -0.007(3)
C25 0.092(4) 0.035(3) 0.102(5) 0.010(3) -0.016(4) 0.001(3)
C29 0.043(2) 0.042(2) 0.034(2) 0.000(2) 0.0055(19) -0.0044(19)
C30 0.055(3) 0.031(2) 0.040(2) 0.0033(19) -0.006(2) 0.0037(19)

loop_
_atom_type_symbol
_atom_type_description
_atom_type_scat_dispersion_real
_atom_type_scat_dispersion_imag
_atom_type_scat_source
C C 0.0033 0.0016 'International Tables Vol C Tables 4.2.6.8 and 6.1.1.4'
H H 0.0000 0.0000 'International Tables Vol C Tables 4.2.6.8 and 6.1.1.4'
N N 0.0061 0.0033 'International Tables Vol C Tables 4.2.6.8 and 6.1.1.4'
Mn Mn 0.3368 0.7283 'International Tables Vol C Tables 4.2.6.8 and 6.1.1.4'

loop_
_geom_angle_atom_site_label_1
_geom_angle_atom_site_label_2
_geom_angle_atom_site_label_3
_geom_angle
_geom_angle_site_symmetry_1
_geom_angle_site_symmetry_3
C30 Mn1 C1 105.17(15) . .
C30 Mn1 C29 113.13(18) . .
C1 Mn1 C29 109.23(15) . .
C30 Mn1 C29 112.53(17) . 3_565
C1 Mn1 C29 109.52(15) . 3_565
C29 Mn1 C29 107.21(14) . 3_565
C30 Mn1 Mn1 130.84(12) . 3_565
C1 Mn1 Mn1 123.99(10) . 3_565
C29 Mn1 Mn1 53.73(12) . 3_565
C29 Mn1 Mn1 53.47(12) 3_565 3_565
C1 N1 C2 112.2(3) . .
C1 N1 C4 124.5(3) . .
C2 N1 C4 122.6(3) . .
C1 N2 C3 112.1(3) . .
C1 N2 C16 124.5(3) . .
C3 N2 C16 123.3(3) . .
C9 C4 C5 123.5(4) . .
C9 C4 N1 117.4(3) . .
C5 C4 N1 119.0(3) . .
N1 C1 N2 102.7(3) . .
N1 C1 Mn1 128.8(3) . .
N2 C1 Mn1 126.3(3) . .
C17 C16 C22 123.0(4) . .
C17 C16 N2 118.9(4) . .
C22 C16 N2 118.1(3) . .
C6 C5 C4 116.6(4) . .
C6 C5 C10 122.4(4) . .
C4 C5 C10 121.0(4) . .
C21 C22 C16 117.0(4) . .
C21 C22 C26 121.2(4) . .
C16 C22 C26 121.8(4) . .
C2 C3 N2 106.6(4) . .
C2 C3 H3A 126.7 . .
N2 C3 H3A 126.7 . .
C3 C2 N1 106.4(3) . .
C3 C2 H2A 126.8 . .
N1 C2 H2A 126.8 . .
C4 C9 C8 117.4(4) . .
C4 C9 C13 122.5(4) . .
C8 C9 C13 120.0(4) . .
C9 C13 C14 111.8(4) . .
C9 C13 C15 111.6(4) . .
C14 C13 C15 111.1(4) . .
C9 C13 H13A 107.3 . .
C14 C13 H13A 107.3 . .
C15 C13 H13A 107.3 . .
C19 C17 C16 117.0(4) . .
C19 C17 C23 121.6(4) . .
C16 C17 C23 121.5(4) . .
C5 C10 C12 113.3(4) . .
C5 C10 C11 111.0(3) . .
C12 C10 C11 109.3(4) . .
C5 C10 H10A 107.7 . .
C12 C10 H10A 107.7 . .
C11 C10 H10A 107.7 . .
C22 C26 C27 111.9(3) . .
C22 C26 C28 109.7(3) . .
C27 C26 C28 111.4(4) . .
C22 C26 H26A 107.9 . .
C27 C26 H26A 107.9 . .
C28 C26 H26A 107.9 . .
C22 C21 C20 121.8(4) . .
C22 C21 H21A 119.1 . .
C20 C21 H21A 119.1 . .
C20 C19 C17 121.5(4) . .
C20 C19 H19A 119.2 . .
C17 C19 H19A 119.2 . .
C19 C20 C21 119.6(4) . .
C19 C20 H20A 120.2 . .
C21 C20 H20A 120.2 . .
C26 C28 H28A 109.5 . .
C26 C28 H28B 109.5 . .
H28A C28 H28B 109.5 . .
C26 C28 H28C 109.5 . .
H28A C28 H28C 109.5 . .
H28B C28 H28C 109.5 . .
C17 C23 C25 110.4(4) . .
C17 C23 C24 113.1(4) . .
C25 C23 C24 109.4(4) . .
C17 C23 H23A 107.9 . .
C25 C23 H23A 107.9 . .
C24 C23 H23A 107.9 . .
C7 C8 C9 120.4(4) . .
C7 C8 H8A 119.8 . .
C9 C8 H8A 119.8 . .
C7 C6 C5 121.5(4) . .
C7 C6 H6A 119.2 . .
C5 C6 H6A 119.2 . .
C26 C27 H27A 109.5 . .
C26 C27 H27B 109.5 . .
H27A C27 H27B 109.5 . .
C26 C27 H27C 109.5 . .
H27A C27 H27C 109.5 . .
H27B C27 H27C 109.5 . .
C10 C12 H12A 109.5 . .
C10 C12 H12B 109.5 . .
H12A C12 H12B 109.5 . .
C10 C12 H12C 109.5 . .
H12A C12 H12C 109.5 . .
H12B C12 H12C 109.5 . .
C6 C7 C8 120.6(4) . .
C6 C7 H7A 119.7 . .
C8 C7 H7A 119.7 . .
C10 C11 H11A 109.5 . .
C10 C11 H11B 109.5 . .
H11A C11 H11B 109.5 . .
C10 C11 H11C 109.5 . .
H11A C11 H11C 109.5 . .
H11B C11 H11C 109.5 . .
C23 C24 H24A 109.5 . .
C23 C24 H24B 109.5 . .
H24A C24 H24B 109.5 . .
C23 C24 H24C 109.5 . .
H24A C24 H24C 109.5 . .
H24B C24 H24C 109.5 . .
C13 C15 H15A 109.5 . .
C13 C15 H15B 109.5 . .
H15A C15 H15B 109.5 . .
C13 C15 H15C 109.5 . .
H15A C15 H15C 109.5 . .
H15B C15 H15C 109.5 . .
C13 C14 H14A 109.5 . .
C13 C14 H14B 109.5 . .
H14A C14 H14B 109.5 . .
C13 C14 H14C 109.5 . .
H14A C14 H14C 109.5 . .
H14B C14 H14C 109.5 . .
C23 C25 H25A 109.5 . .
C23 C25 H25B 109.5 . .
H25A C25 H25B 109.5 . .
C23 C25 H25C 109.5 . .
H25A C25 H25C 109.5 . .
H25B C25 H25C 109.5 . .
Mn1 C29 Mn1 72.79(14) . 3_565
Mn1 C29 H29B 100(3) . .
Mn1 C29 H29B 135(3) 3_565 .
Mn1 C29 H29C 94(3) . .
Mn1 C29 H29C 128(3) 3_565 .
H29B C29 H29C 97(4) . .
Mn1 C29 H29A 155(3) . .
Mn1 C29 H29A 84(3) 3_565 .
H29B C29 H29A 102(4) . .
H29C C29 H29A 94(4) . .
Mn1 C30 H30A 109.5 . .
Mn1 C30 H30B 109.5 . .
H30A C30 H30B 109.5 . .
Mn1 C30 H30C 109.5 . .
H30A C30 H30C 109.5 . .
H30B C30 H30C 109.5 . .

loop_
_geom_bond_atom_site_label_1
_geom_bond_atom_site_label_2
_geom_bond_distance
_geom_bond_site_symmetry_2
Mn1 C30 2.136(4) .
Mn1 C1 2.219(4) .
Mn1 C29 2.254(5) .
Mn1 C29 2.262(5) 3_565
Mn1 Mn1 2.6797(16) 3_565
N1 C1 1.357(5) .
N1 C2 1.378(5) .
N1 C4 1.445(5) .
N2 C1 1.364(5) .
N2 C3 1.373(5) .
N2 C16 1.451(5) .
C4 C9 1.382(6) .
C4 C5 1.404(5) .
C16 C17 1.397(6) .
C16 C22 1.398(5) .
C5 C6 1.388(6) .
C5 C10 1.505(6) .
C22 C21 1.374(6) .
C22 C26 1.525(5) .
C3 C2 1.343(6) .
C3 H3A 0.9300 .
C2 H2A 0.9300 .
C9 C8 1.395(6) .
C9 C13 1.512(6) .
C13 C14 1.521(6) .
C13 C15 1.527(6) .
C13 H13A 0.9800 .
C17 C19 1.385(6) .
C17 C23 1.512(6) .
C10 C12 1.524(6) .
C10 C11 1.539(6) .
C10 H10A 0.9800 .
C26 C27 1.533(5) .
C26 C28 1.534(6) .
C26 H26A 0.9800 .
C21 C20 1.384(6) .
C21 H21A 0.9300 .
C19 C20 1.376(6) .
C19 H19A 0.9300 .
C20 H20A 0.9300 .
C28 H28A 0.9600 .
C28 H28B 0.9600 .
C28 H28C 0.9600 .
C23 C25 1.518(6) .
C23 C24 1.540(6) .
C23 H23A 0.9800 .
C8 C7 1.387(7) .
C8 H8A 0.9300 .
C6 C7 1.370(6) .
C6 H6A 0.9300 .
C27 H27A 0.9600 .
C27 H27B 0.9600 .
C27 H27C 0.9600 .
C12 H12A 0.9600 .
C12 H12B 0.9600 .
C12 H12C 0.9600 .
C7 H7A 0.9300 .
C11 H11A 0.9600 .
C11 H11B 0.9600 .
C11 H11C 0.9600 .
C24 H24A 0.9600 .
C24 H24B 0.9600 .
C24 H24C 0.9600 .
C15 H15A 0.9600 .
C15 H15B 0.9600 .
C15 H15C 0.9600 .
C14 H14A 0.9600 .
C14 H14B 0.9600 .
C14 H14C 0.9600 .
C25 H25A 0.9600 .
C25 H25B 0.9600 .
C25 H25C 0.9600 .
C29 Mn1 2.262(5) 3_565
C29 H29B 0.959(19) .
C29 H29C 0.936(19) .
C29 H29A 0.926(19) .
C30 H30A 0.9600 .
C30 H30B 0.9600 .
C30 H30C 0.9600 .
